data_1547101
loop_
_publ_author_name
'Huang, Wei-Lun'
'Raja, Arun'
'Hong, Bor-Cherng'
'Lee, Gene-Hsiang'

_publ_section_title
;
 Organocatalytic Enantioselective Michael-Acetalization-Reduction-Nef
 Reaction for a One-Pot Entry to the Functionalized Aflatoxin System.
 Total Synthesis of (-)- Dihydroaflatoxin D2 and (-)- and
 (+)-Microminutinin.
;
_journal_issue 13
_journal_name_full 'Organic letters'
_journal_page_first 3494
_journal_page_last 3497
_journal_paper_doi 10.1021/acs.orglett.7b01473
_journal_volume 19
_journal_year 2017
_chemical_absolute_configuration ad
_chemical_formula_sum 'C11 H11 Cl O3'
_chemical_formula_weight 226.65
_space_group_crystal_system orthorhombic
_space_group_IT_number 19
_space_group_name_Hall 'P 2ac 2ab'
_space_group_name_H-M_alt 'P 21 21 21'
_symmetry_space_group_name_Hall 'P 2ac 2ab'
_symmetry_space_group_name_H-M 'P 21 21 21'
_atom_sites_solution_hydrogens geom
_audit_creation_method SHELXL-2014/7
_cell_angle_alpha 90
_cell_angle_beta 90
_cell_angle_gamma 90
_cell_formula_units_Z 4
_cell_length_a 6.1106(4)
_cell_length_b 9.3146(6)
_cell_length_c 18.4160(11)
_cell_measurement_reflns_used 5129
_cell_measurement_temperature 200(2)
_cell_measurement_theta_max 70.21
_cell_measurement_theta_min 4.80
_cell_volume 1048.20(11)
_computing_cell_refinement 'Bruker SAINT'
_computing_data_collection 'Bruker APEX3'
_computing_data_reduction 'Bruker SAINT'
_computing_molecular_graphics 'Bruker SHELXTL'
_computing_publication_material 'Bruker SHELXTL'
_computing_structure_refinement 'SHELXL-2014/7 (Sheldrick, 2014)'
_computing_structure_solution 'SHELXS-97 (Sheldrick 2008)'
_diffrn_ambient_temperature 200(2)
_diffrn_measured_fraction_theta_full 0.996
_diffrn_measured_fraction_theta_max 0.996
_diffrn_measurement_device_type 'Bruker D8 VENTURE'
_diffrn_measurement_method '\f and \w scans'
_diffrn_radiation_type CuK\a
_diffrn_radiation_wavelength 1.54178
_diffrn_reflns_av_R_equivalents 0.0357
_diffrn_reflns_av_unetI/netI 0.0484
_diffrn_reflns_Laue_measured_fraction_full 0.996
_diffrn_reflns_Laue_measured_fraction_max 0.996
_diffrn_reflns_limit_h_max 7
_diffrn_reflns_limit_h_min -7
_diffrn_reflns_limit_k_max 11
_diffrn_reflns_limit_k_min -8
_diffrn_reflns_limit_l_max 22
_diffrn_reflns_limit_l_min -19
_diffrn_reflns_number 4088
_diffrn_reflns_point_group_measured_fraction_full 0.972
_diffrn_reflns_point_group_measured_fraction_max 0.971
_diffrn_reflns_theta_full 67.679
_diffrn_reflns_theta_max 69.964
_diffrn_reflns_theta_min 4.802
_exptl_absorpt_coefficient_mu 3.109
_exptl_absorpt_correction_T_max 0.7533
_exptl_absorpt_correction_T_min 0.4239
_exptl_absorpt_correction_type multi-scan
_exptl_absorpt_process_details 'SADABS (Bruker, 2014)'
_exptl_crystal_colour colourless
_exptl_crystal_density_diffrn 1.436
_exptl_crystal_description plate
_exptl_crystal_F_000 472
_exptl_crystal_size_max 0.500
_exptl_crystal_size_mid 0.400
_exptl_crystal_size_min 0.050
_refine_diff_density_max 0.273
_refine_diff_density_min -0.333
_refine_diff_density_rms 0.062
_refine_ls_abs_structure_details
; 
 Flack x determined using 708 quotients [(I+)-(I-)]/[(I+)+(I-)] 
 (Parsons, Flack and Wagner, Acta Cryst. B69 (2013) 249-259). 
;
_refine_ls_abs_structure_Flack 0.094(9)
_refine_ls_extinction_method none
_refine_ls_goodness_of_fit_ref 1.301
_refine_ls_hydrogen_treatment constr
_refine_ls_matrix_type full
_refine_ls_number_parameters 138
_refine_ls_number_reflns 1934
_refine_ls_number_restraints 0
_refine_ls_restrained_S_all 1.301
_refine_ls_R_factor_all 0.0413
_refine_ls_R_factor_gt 0.0400
_refine_ls_shift/su_max 0.000
_refine_ls_shift/su_mean 0.000
_refine_ls_structure_factor_coef Fsqd
_refine_ls_weighting_details 'w=1/[\s^2^(Fo^2^)+(0.0609P)^2^] where P=(Fo^2^+2Fc^2^)/3'
_refine_ls_weighting_scheme calc
_refine_ls_wR_factor_gt 0.1118
_refine_ls_wR_factor_ref 0.1130
_reflns_Friedel_coverage 0.639
_reflns_Friedel_fraction_full 0.938
_reflns_Friedel_fraction_max 0.934
_reflns_number_gt 1866
_reflns_number_total 1934
_reflns_threshold_expression 'I > 2\s(I)'
_cod_data_source_file ol7b01473_si_002.cif
_cod_data_source_block ic17661
_cod_database_code 1547101
_shelx_shelxl_version_number 2014/7
_shelx_space_group_comment
; 
The symmetry employed for this shelxl refinement is uniquely defined 
by the following loop, which should always be used as a source of 
symmetry information in preference to the above space-group names. 
They are only intended as comments. 
;
_shelx_estimated_absorpt_t_min 0.305
_shelx_estimated_absorpt_t_max 0.860

loop_
_space_group_symop_operation_xyz
'x, y, z'
'-x+1/2, -y, z+1/2'
'-x, y+1/2, -z+1/2'
'x+1/2, -y+1/2, -z'

loop_
_atom_site_label
_atom_site_type_symbol
_atom_site_fract_x
_atom_site_fract_y
_atom_site_fract_z
_atom_site_U_iso_or_equiv
_atom_site_adp_type
_atom_site_occupancy
_atom_site_site_symmetry_order
_atom_site_calc_flag
_atom_site_refinement_flags_posn
_atom_site_refinement_flags_adp
Cl1 Cl 0.14145(12) 0.29239(10) 0.06457(4) 0.0424(3) Uani 1 1 d . .
O1 O 0.7664(4) 0.2907(3) 0.41340(13) 0.0487(6) Uani 1 1 d . .
O2 O 0.8513(5) 0.1751(3) 0.31224(17) 0.0563(7) Uani 1 1 d . .
O3 O 0.8634(3) 0.4869(2) 0.24985(10) 0.0333(5) Uani 1 1 d . .
H3 H 0.9529 0.5372 0.2264 0.050 Uiso 1 1 calc R U
C1 C 0.7320(5) 0.2562(4) 0.34374(18) 0.0370(7) Uani 1 1 d . .
C2 C 0.5273(4) 0.3300(3) 0.31626(15) 0.0259(6) Uani 1 1 d . .
H2 H 0.4019 0.2632 0.3252 0.031 Uiso 1 1 calc R U
C3 C 0.5035(4) 0.4556(3) 0.36971(13) 0.0259(6) Uani 1 1 d . .
H3A H 0.6019 0.5354 0.3538 0.031 Uiso 1 1 calc R U
C4 C 0.5967(5) 0.3889(4) 0.43797(17) 0.0413(7) Uani 1 1 d . .
H4A H 0.6593 0.4637 0.4700 0.050 Uiso 1 1 calc R U
H4B H 0.4817 0.3365 0.4650 0.050 Uiso 1 1 calc R U
C5 C 0.5268(4) 0.3660(3) 0.23629(14) 0.0244(5) Uani 1 1 d . .
C6 C 0.3552(4) 0.3215(3) 0.19244(14) 0.0260(5) Uani 1 1 d . .
H6 H 0.2384 0.2674 0.2127 0.031 Uiso 1 1 calc R U
C7 C 0.3537(5) 0.3557(3) 0.11909(16) 0.0293(6) Uani 1 1 d . .
C8 C 0.5179(5) 0.4376(3) 0.08907(15) 0.0314(6) Uani 1 1 d . .
H8 H 0.5127 0.4632 0.0392 0.038 Uiso 1 1 calc R U
C9 C 0.6904(5) 0.4824(3) 0.13205(15) 0.0309(6) Uani 1 1 d . .
H9 H 0.8051 0.5381 0.1115 0.037 Uiso 1 1 calc R U
C10 C 0.6962(4) 0.4461(3) 0.20528(15) 0.0262(6) Uani 1 1 d . .
C11 C 0.2743(5) 0.5134(5) 0.37766(18) 0.0462(9) Uani 1 1 d . .
H11A H 0.1775 0.4370 0.3953 0.069 Uiso 1 1 calc R U
H11B H 0.2219 0.5476 0.3304 0.069 Uiso 1 1 calc R U
H11C H 0.2743 0.5930 0.4124 0.069 Uiso 1 1 calc R U

loop_
_atom_site_aniso_label
_atom_site_aniso_U_11
_atom_site_aniso_U_22
_atom_site_aniso_U_33
_atom_site_aniso_U_23
_atom_site_aniso_U_13
_atom_site_aniso_U_12
Cl1 0.0370(4) 0.0504(5) 0.0397(4) -0.0062(3) -0.0078(3) -0.0079(3)
O1 0.0383(11) 0.0606(16) 0.0472(12) 0.0152(12) -0.0091(10) 0.0133(12)
O2 0.0527(13) 0.0387(13) 0.0774(18) 0.0104(12) 0.0180(14) 0.0232(13)
O3 0.0239(9) 0.0405(12) 0.0353(10) 0.0002(9) 0.0042(8) -0.0106(9)
C1 0.0339(14) 0.0300(16) 0.0472(16) 0.0125(13) 0.0074(12) 0.0092(13)
C2 0.0228(11) 0.0228(13) 0.0322(13) 0.0004(10) 0.0037(10) -0.0016(10)
C3 0.0231(12) 0.0285(14) 0.0261(12) -0.0014(10) -0.0003(9) 0.0003(11)
C4 0.0380(14) 0.056(2) 0.0296(13) 0.0046(15) -0.0038(12) 0.0014(14)
C5 0.0243(12) 0.0184(11) 0.0303(13) -0.0044(10) 0.0051(10) 0.0026(11)
C6 0.0222(10) 0.0223(12) 0.0335(12) -0.0060(10) 0.0043(11) -0.0024(11)
C7 0.0277(11) 0.0276(14) 0.0327(12) -0.0099(12) 0.0012(11) 0.0027(12)
C8 0.0333(13) 0.0315(14) 0.0293(12) -0.0037(11) 0.0062(11) -0.0001(12)
C9 0.0315(14) 0.0273(14) 0.0338(13) -0.0030(11) 0.0115(11) -0.0036(12)
C10 0.0232(11) 0.0218(12) 0.0335(13) -0.0063(11) 0.0050(10) -0.0003(10)
C11 0.0329(16) 0.065(2) 0.0401(15) -0.0159(18) -0.0008(13) 0.0147(16)

loop_
_atom_type_symbol
_atom_type_description
_atom_type_scat_dispersion_real
_atom_type_scat_dispersion_imag
_atom_type_scat_source
C C 0.0181 0.0091 'International Tables Vol C Tables 4.2.6.8 and 6.1.1.4'
H H 0.0000 0.0000 'International Tables Vol C Tables 4.2.6.8 and 6.1.1.4'
O O 0.0492 0.0322 'International Tables Vol C Tables 4.2.6.8 and 6.1.1.4'
Cl Cl 0.3639 0.7018 'International Tables Vol C Tables 4.2.6.8 and 6.1.1.4'

loop_
_geom_angle_atom_site_label_1
_geom_angle_atom_site_label_2
_geom_angle_atom_site_label_3
_geom_angle
C1 O1 C4 109.7(2)
C10 O3 H3 109.5
O2 C1 O1 121.2(3)
O2 C1 C2 128.8(3)
O1 C1 C2 110.0(3)
C5 C2 C1 115.4(2)
C5 C2 C3 117.1(2)
C1 C2 C3 102.1(2)
C5 C2 H2 107.2
C1 C2 H2 107.2
C3 C2 H2 107.2
C11 C3 C4 114.6(2)
C11 C3 C2 115.0(2)
C4 C3 C2 100.6(2)
C11 C3 H3A 108.8
C4 C3 H3A 108.8
C2 C3 H3A 108.8
O1 C4 C3 105.5(2)
O1 C4 H4A 110.6
C3 C4 H4A 110.6
O1 C4 H4B 110.6
C3 C4 H4B 110.6
H4A C4 H4B 108.8
C6 C5 C10 118.8(2)
C6 C5 C2 120.2(2)
C10 C5 C2 121.0(2)
C5 C6 C7 120.2(3)
C5 C6 H6 119.9
C7 C6 H6 119.9
C8 C7 C6 120.9(3)
C8 C7 Cl1 119.9(2)
C6 C7 Cl1 119.2(2)
C7 C8 C9 119.5(3)
C7 C8 H8 120.2
C9 C8 H8 120.2
C8 C9 C10 120.1(3)
C8 C9 H9 120.0
C10 C9 H9 120.0
O3 C10 C9 122.3(2)
O3 C10 C5 117.2(2)
C9 C10 C5 120.5(2)
C3 C11 H11A 109.5
C3 C11 H11B 109.5
H11A C11 H11B 109.5
C3 C11 H11C 109.5
H11A C11 H11C 109.5
H11B C11 H11C 109.5

loop_
_geom_bond_atom_site_label_1
_geom_bond_atom_site_label_2
_geom_bond_distance
Cl1 C7 1.743(3)
O1 C1 1.339(4)
O1 C4 1.455(4)
O2 C1 1.200(4)
O3 C10 1.364(3)
O3 H3 0.8400
C1 C2 1.514(4)
C2 C5 1.511(4)
C2 C3 1.536(4)
C2 H2 1.0000
C3 C11 1.508(4)
C3 C4 1.513(4)
C3 H3A 1.0000
C4 H4A 0.9900
C4 H4B 0.9900
C5 C6 1.387(4)
C5 C10 1.398(4)
C6 C7 1.388(4)
C6 H6 0.9500
C7 C8 1.376(4)
C8 C9 1.383(4)
C8 H8 0.9500
C9 C10 1.391(4)
C9 H9 0.9500
C11 H11A 0.9800
C11 H11B 0.9800
C11 H11C 0.9800

loop_
_geom_hbond_atom_site_label_D
_geom_hbond_atom_site_label_H
_geom_hbond_atom_site_label_A
_geom_hbond_distance_DH
_geom_hbond_distance_HA
_geom_hbond_distance_DA
_geom_hbond_angle_DHA
_geom_hbond_site_symmetry_A
O3 H3 O2 0.84 1.89 2.724(3) 169.4 3_755
C3 H3A O3 1.00 2.53 3.130(3) 117.9 .
